data_7221302
loop_
_publ_author_name
'Rodriguez, E.'
'Alvarez, I.'
'Martinez, J.L.'
'Lopez, M.L.'
'Veiga, M.L.'
'Pico, C.'

_publ_section_title
;
 Structural characterization and physical properties of La Ni1-x MoxO3
 (0.05 <= x <= 0.20)
;
_journal_name_full 'Journal of Materials Chemistry'
_journal_page_first 673
_journal_page_last 677
_journal_volume 11
_journal_year 2001
_chemical_formula_sum 'La Mo0.1 Ni0.9 O3'
_chemical_name_systematic 'La (Ni0.9 Mo0.1) O3'
_space_group_IT_number 62
_symmetry_space_group_name_Hall '-P 2c 2ab'
_symmetry_space_group_name_H-M 'P b n m'
_cell_angle_alpha 90
_cell_angle_beta 90
_cell_angle_gamma 90
_cell_formula_units_Z 4
_cell_length_a 5.443
_cell_length_b 5.496
_cell_length_c 7.769
_cell_volume 232.408
_citation_journal_id_ASTM JMACEP
_cod_data_source_file Rodriguez_JMACEP_2001_1416.cif
_cod_data_source_block La1Mo0.1Ni0.9O3
_cod_original_cell_volume 232.4075
_cod_original_sg_symbol_Hall '-P 2ac 2n (z,x,y)'
_cod_original_formula_sum 'La1 Mo0.1 Ni0.9 O3'
_cod_database_code 7221302

loop_
_symmetry_equiv_pos_as_xyz
x,y,z
x+1/2,-y+1/2,-z
-x+1/2,y+1/2,-z+1/2
-x,-y,z+1/2
-x,-y,-z
-x-1/2,y-1/2,z
x-1/2,-y-1/2,z-1/2
x,y,-z-1/2

loop_
_atom_site_label
_atom_site_type_symbol
_atom_site_fract_x
_atom_site_fract_y
_atom_site_fract_z
_atom_site_occupancy
_atom_site_U_iso_or_equiv
O1 O-2 0.23 0.25 0.031 1 0.0
Ni1 Ni+2 0.5 0 0 0.9 0.0
Mo1 Mo+6 0.5 0 0 0.1 0.0
O2 O-2 0 0.515 0.25 1 0.0
La1 La+3 -0.004 -0.0138 0.25 1 0.0
